data_7703093
loop_
_publ_author_name
'Krittametaporn, Nuttaporn'
'Chantarojsiri, Teera'
'Virachotikul, Arnut'
'Phomphrai, Khamphee'
'Kuwamura, Naoto'
'Kojima, Tatsuhiro'
'Konno, Takumi'
'Sangtrirutnugul, Preeyanuch'

_publ_section_title
;
 Influence of catalyst nuclearity on copper-catalyzed aerobic alcohol
 oxidation.
;
_journal_issue 3
_journal_name_full 'Dalton transactions (Cambridge, England : 2003)'
_journal_page_first 682
_journal_page_last 689
_journal_paper_doi 10.1039/c9dt03484f
_journal_volume 49
_journal_year 2020
_chemical_formula_moiety 'C76 H67 Cl Cu3 N18 O4, Cl3 Cu'
_chemical_formula_sum 'C76 H67 Cl4 Cu4 N18 O4'
_chemical_formula_weight 1692.43
_space_group_crystal_system monoclinic
_space_group_IT_number 14
_space_group_name_Hall '-P 2ybc'
_space_group_name_H-M_alt 'P 1 21/c 1'
_atom_sites_solution_hydrogens mixed
_audit_creation_date 2019-05-06
_audit_creation_method
;
Olex2 1.2
(compiled 2018.05.29 svn.r3508 for OlexSys, GUI svn.r5506)
;
_audit_update_record
;
2019-08-14 deposited with the CCDC.	2019-12-05 downloaded from the CCDC.
;
_cell_angle_alpha 90
_cell_angle_beta 97.155(2)
_cell_angle_gamma 90
_cell_formula_units_Z 4
_cell_length_a 15.3627(7)
_cell_length_b 25.6099(13)
_cell_length_c 19.3806(10)
_cell_measurement_reflns_used 9688
_cell_measurement_temperature 115(2)
_cell_measurement_theta_max 25.06
_cell_measurement_theta_min 2.25
_cell_volume 7565.7(6)
_computing_molecular_graphics 'Olex2 (Dolomanov et al., 2009)'
_computing_publication_material 'Olex2 (Dolomanov et al., 2009)'
_computing_structure_refinement 'ShelXL (Sheldrick, 2015)'
_diffrn_ambient_temperature 115.37
_diffrn_measured_fraction_theta_full 0.984
_diffrn_measured_fraction_theta_max 0.995
_diffrn_measurement_device_type 'Bruker APEX-II CCD'
_diffrn_measurement_method '\f and \w scans'
_diffrn_radiation_type MoK\a
_diffrn_radiation_wavelength 0.71073
_diffrn_reflns_av_R_equivalents 0.0489
_diffrn_reflns_av_unetI/netI 0.0219
_diffrn_reflns_Laue_measured_fraction_full 0.984
_diffrn_reflns_Laue_measured_fraction_max 0.995
_diffrn_reflns_limit_h_max 18
_diffrn_reflns_limit_h_min -18
_diffrn_reflns_limit_k_max 30
_diffrn_reflns_limit_k_min -30
_diffrn_reflns_limit_l_max 23
_diffrn_reflns_limit_l_min -23
_diffrn_reflns_number 139395
_diffrn_reflns_point_group_measured_fraction_full 0.984
_diffrn_reflns_point_group_measured_fraction_max 0.995
_diffrn_reflns_theta_full 25.242
_diffrn_reflns_theta_max 25.139
_diffrn_reflns_theta_min 2.255
_diffrn_standards_number 0
_exptl_absorpt_coefficient_mu 1.313
_exptl_absorpt_correction_T_max 0.7452
_exptl_absorpt_correction_T_min 0.6522
_exptl_absorpt_correction_type multi-scan
_exptl_crystal_colour green
_exptl_crystal_colour_primary green
_exptl_crystal_density_diffrn 1.486
_exptl_crystal_description Rectangle
_exptl_crystal_F_000 3460
_exptl_crystal_size_max 0.120
_exptl_crystal_size_mid 0.108
_exptl_crystal_size_min 0.046
_refine_diff_density_max 1.562
_refine_diff_density_min -1.301
_refine_diff_density_rms 0.111
_refine_ls_extinction_method none
_refine_ls_goodness_of_fit_ref 1.033
_refine_ls_hydrogen_treatment mixed
_refine_ls_matrix_type full
_refine_ls_number_parameters 978
_refine_ls_number_reflns 13475
_refine_ls_number_restraints 72
_refine_ls_restrained_S_all 1.032
_refine_ls_R_factor_all 0.0670
_refine_ls_R_factor_gt 0.0565
_refine_ls_shift/su_max 0.001
_refine_ls_shift/su_mean 0.000
_refine_ls_structure_factor_coef Fsqd
_refine_ls_weighting_details 'w=1/[\s^2^(Fo^2^)+(0.0854P)^2^+30.3265P] where P=(Fo^2^+2Fc^2^)/3'
_refine_ls_weighting_scheme calc
_refine_ls_wR_factor_gt 0.1550
_refine_ls_wR_factor_ref 0.1637
_reflns_Friedel_coverage 0.000
_reflns_number_gt 11472
_reflns_number_total 13475
_reflns_threshold_expression 'I > 2\s(I)'
_cod_data_source_file c9dt03484f2.cif
_cod_data_source_block p21_c
_cod_depositor_comments
;
The following automatic conversions were performed:

data item '_exptl_absorpt_correction_type' value 'Multi-scan' was
changed to 'multi-scan' in accordance with the
/home/data/users/saulius/crontab/automatic-downloads/rss-feeds/RSC/lib/dictionaries/cif_core.dic
dictionary named 'cif_core.dic' version 2.4.2 last updated on
2011-04-26.

Automatic conversion script
Id: cif_fix_values 7556 2019-12-06 15:28:31Z antanas 

 Adding full bibliography for 7703093--7703095.cif.
;
_cod_database_code 7703093
_shelxl_version_number 2014-3
_shelx_space_group_comment
;
The symmetry employed for this shelxl refinement is uniquely defined
by the following loop, which should always be used as a source of
symmetry information in preference to the above space-group names.
They are only intended as comments.
;
_olex2_refinement_description
;
1. Fixed Uiso
 At 1.2 times of:
  All C(H) groups, All C(H,H) groups
 At 1.5 times of:
  All C(H,H,H) groups
2. Rigid body (RIGU) restrains
 C55, C56, C57, C58, C59, C60
 with sigma for 1-2 distances of 0.01 and sigma for 1-3 distances of 0.01
 C39, C40, C41, C42, C43, C44
 with sigma for 1-2 distances of 0.01 and sigma for 1-3 distances of 0.01
3. Others
 Fixed Sof: Cl4A(0.3) Cl1A(0.8) Cl2A(0.8) Cl3A(0.5) Cl5A(0.6)
4.a Secondary CH2 refined with riding coordinates:
 C4(H4A,H4B), C63(H63A,H63B), C29(H29A,H29B), C54(H54A,H54B), C13(H13A,H13B),
 C38(H38A,H38B)
4.b Aromatic/amide H refined with riding coordinates:
 C12(H12), C3(H3), C21(H21), C53(H53), C25(H25), C28(H28), C23(H23), C22(H22),
 C24(H24), C10(H10), C37(H37), C49(H49), C69(H69), C56(H56), C46(H46), C50(H50),
  C31(H31), C74(H74), C9(H9), C35(H35), C18(H18), C57(H57), C65(H65), C16(H16),
 C33(H33), C66(H66), C34(H34), C32(H32), C47(H47), C8(H8), C48(H48), C7(H7),
 C40(H40), C44(H44), C41(H41), C42(H42), C43(H43), C62(H62), C71(H71), C68(H68),
  C73(H73), C72(H72), C75(H75), C15(H15), C19(H19), C6(H6), C67(H67), C17(H17),
 C58(H58), C60(H60), C59(H59)
4.c Idealised Me refined as rotating group:
 C76(H76A,H76B,H76C)
;

loop_
_space_group_symop_operation_xyz
'x, y, z'
'-x, y+1/2, -z+1/2'
'-x, -y, -z'
'x, -y-1/2, z-1/2'

loop_
_atom_site_label
_atom_site_type_symbol
_atom_site_fract_x
_atom_site_fract_y
_atom_site_fract_z
_atom_site_U_iso_or_equiv
_atom_site_adp_type
_atom_site_occupancy
_atom_site_site_symmetry_order
_atom_site_calc_flag
_atom_site_refinement_flags_posn
_atom_site_refinement_flags_adp
_atom_site_refinement_flags_occupancy
Cu1 Cu 0.23143(3) 0.34316(2) 0.65523(3) 0.02047(13) Uani 1 1 d . . .
Cl4A Cl 0.1827(5) 0.70967(15) 0.7276(3) 0.0700(19) Uani 0.3 1 d . . P
C76 C -0.0276(6) 0.4390(4) 0.5866(5) 0.091(3) Uani 1 1 d . . .
H76A H -0.0536 0.4718 0.5679 0.136 Uiso 1 1 calc GR . .
H76B H -0.0660 0.4232 0.6175 0.136 Uiso 1 1 calc GR . .
H76C H -0.0209 0.4151 0.5482 0.136 Uiso 1 1 calc GR . .
Cu2 Cu 0.32306(3) 0.44892(2) 0.67718(3) 0.02113(13) Uani 1 1 d . . .
Cu3 Cu 0.10838(3) 0.43472(2) 0.73358(3) 0.02442(14) Uani 1 1 d . . .
Cu4 Cu 0.26804(4) 0.74555(3) 0.82593(4) 0.04133(18) Uani 1 1 d . . .
Cl1 Cl 0.22497(7) 0.41658(4) 0.57282(6) 0.0310(2) Uani 1 1 d . . .
Cl1A Cl 0.23870(8) 0.82232(5) 0.87088(7) 0.0259(3) Uani 0.8 1 d . . P
Cl2A Cl 0.36125(8) 0.68573(5) 0.87615(7) 0.0256(3) Uani 0.8 1 d . . P
O1 O 0.33162(17) 0.37539(10) 0.71060(14) 0.0191(6) Uani 1 1 d . . .
O3 O 0.14870(17) 0.36396(11) 0.72257(15) 0.0210(6) Uani 1 1 d . . .
O2 O 0.22531(18) 0.46557(11) 0.73019(15) 0.0227(6) Uani 1 1 d . . .
N1 N 0.3188(2) 0.29101(14) 0.63699(19) 0.0246(8) Uani 1 1 d . . .
N16 N 0.1260(2) 0.30734(14) 0.61057(19) 0.0264(8) Uani 1 1 d . . .
N4 N 0.4336(2) 0.42962(14) 0.64293(19) 0.0245(8) Uani 1 1 d . . .
N6 N 0.5534(2) 0.42124(15) 0.60173(19) 0.0262(8) Uani 1 1 d . . .
N3 N 0.3930(2) 0.22404(14) 0.6200(2) 0.0260(8) Uani 1 1 d . . .
N13 N 0.0031(2) 0.39931(15) 0.7578(2) 0.0315(9) Uani 1 1 d . . .
N7 N 0.3429(3) 0.52436(14) 0.6860(2) 0.0312(9) Uani 1 1 d . . .
N2 N 0.3144(2) 0.24571(14) 0.6037(2) 0.0285(8) Uani 1 1 d . . .
N5 N 0.4848(2) 0.45302(15) 0.6023(2) 0.0295(8) Uani 1 1 d . . .
N17 N 0.0981(2) 0.29574(15) 0.5455(2) 0.0316(9) Uani 1 1 d . . .
N18 N 0.0126(3) 0.28679(15) 0.5447(2) 0.0330(9) Uani 1 1 d . . .
N10 N 0.0827(2) 0.50460(15) 0.7646(2) 0.0363(10) Uani 1 1 d . . .
N14 N -0.0714(3) 0.41487(17) 0.7785(2) 0.0406(10) Uani 1 1 d . . .
N15 N -0.1169(2) 0.37120(18) 0.7839(2) 0.0385(10) Uani 1 1 d . . .
C20 C 0.4576(3) 0.34505(17) 0.7856(2) 0.0231(9) Uani 1 1 d . . .
C12 C 0.5472(3) 0.37836(17) 0.6407(2) 0.0252(9) Uani 1 1 d . . .
H12 H 0.5880 0.3505 0.6485 0.030 Uiso 1 1 calc R . .
N8 N 0.4001(3) 0.55781(16) 0.6642(2) 0.0407(10) Uani 1 1 d . . .
C3 C 0.4475(3) 0.25408(16) 0.6632(2) 0.0246(9) Uani 1 1 d . . .
H3 H 0.5062 0.2466 0.6821 0.030 Uiso 1 1 calc R . .
O4 O 0.0514(3) 0.44866(17) 0.6224(2) 0.0502(10) Uani 1 1 d . . .
C11 C 0.4688(3) 0.38385(16) 0.6668(2) 0.0212(8) Uani 1 1 d . . .
C1 C 0.4151(2) 0.35030(15) 0.7103(2) 0.0195(8) Uani 1 1 d . . .
C26 C 0.2411(3) 0.51128(15) 0.7714(2) 0.0230(9) Uani 1 1 d . . .
C2 C 0.3993(2) 0.29804(16) 0.6736(2) 0.0203(8) Uani 1 1 d . . .
N12 N 0.0351(3) 0.57836(19) 0.7879(3) 0.0577(15) Uani 1 1 d . . .
C21 C 0.4259(4) 0.30715(19) 0.8272(3) 0.0367(11) Uani 1 1 d . . .
H21 H 0.3808 0.2841 0.8081 0.044 Uiso 1 1 calc R . .
C53 C -0.0732(3) 0.3281(2) 0.7685(3) 0.0344(11) Uani 1 1 d . . .
H53 H -0.0921 0.2928 0.7694 0.041 Uiso 1 1 calc R . .
C5 C 0.4045(3) 0.12771(19) 0.6359(3) 0.0391(12) Uani 1 1 d . . .
C4 C 0.4099(3) 0.17350(18) 0.5883(3) 0.0345(11) Uani 1 1 d . . .
H4A H 0.4691 0.1743 0.5732 0.041 Uiso 1 1 calc R . .
H4B H 0.3669 0.1685 0.5464 0.041 Uiso 1 1 calc R . .
C30 C 0.4592(4) 0.66133(19) 0.6217(3) 0.0409(13) Uani 1 1 d . . .
C25 C 0.5223(3) 0.3780(2) 0.8139(3) 0.0386(12) Uani 1 1 d . . .
H25 H 0.5434 0.4046 0.7862 0.046 Uiso 1 1 calc R . .
C64 C -0.0758(3) 0.3326(2) 0.4493(3) 0.0389(12) Uani 1 1 d . . .
C28 C 0.3282(4) 0.59678(19) 0.7432(3) 0.0385(12) Uani 1 1 d . . .
H28 H 0.3095 0.6228 0.7731 0.046 Uiso 1 1 calc R . .
C23 C 0.5258(4) 0.3348(3) 0.9240(3) 0.0482(15) Uani 1 1 d . . .
H23 H 0.5499 0.3310 0.9713 0.058 Uiso 1 1 calc R . .
C22 C 0.4601(4) 0.3030(2) 0.8964(3) 0.0457(13) Uani 1 1 d . . .
H22 H 0.4372 0.2775 0.9249 0.055 Uiso 1 1 calc R . .
C63 C -0.0416(4) 0.2802(2) 0.4764(3) 0.0466(14) Uani 1 1 d . . .
H63A H -0.0915 0.2566 0.4814 0.056 Uiso 1 1 calc R . .
H63B H -0.0059 0.2642 0.4429 0.056 Uiso 1 1 calc R . .
C24 C 0.5574(4) 0.3726(3) 0.8836(3) 0.0524(16) Uani 1 1 d . . .
H24 H 0.6032 0.3951 0.9029 0.063 Uiso 1 1 calc R . .
C10 C 0.4704(4) 0.0896(2) 0.6393(3) 0.0458(13) Uani 1 1 d . . .
H10 H 0.5188 0.0941 0.6139 0.055 Uiso 1 1 calc R . .
C37 C 0.1232(3) 0.5841(2) 0.7927(3) 0.0486(14) Uani 1 1 d . . .
H37 H 0.1566 0.6148 0.8042 0.058 Uiso 1 1 calc R . .
C49 C 0.3497(5) 0.4359(3) 0.9283(3) 0.0581(17) Uani 1 1 d . . .
H49 H 0.3652 0.4008 0.9403 0.070 Uiso 1 1 calc R . .
C29 C 0.4505(4) 0.6458(2) 0.6949(3) 0.0486(14) Uani 1 1 d . . .
H29A H 0.5091 0.6364 0.7188 0.058 Uiso 1 1 calc R . .
H29B H 0.4289 0.6762 0.7195 0.058 Uiso 1 1 calc R . .
C69 C -0.1602(4) 0.3475(3) 0.4567(3) 0.0513(15) Uani 1 1 d . . .
H69 H -0.1976 0.3241 0.4771 0.062 Uiso 1 1 calc R . .
C54 C -0.2035(3) 0.3742(3) 0.8092(4) 0.0549(16) Uani 1 1 d . . .
H54A H -0.2421 0.3464 0.7869 0.066 Uiso 1 1 calc R . .
H54B H -0.2310 0.4083 0.7961 0.066 Uiso 1 1 calc R . .
C56 C -0.2272(4) 0.3249(3) 0.9162(4) 0.0575(16) Uani 1 1 d . U .
H56 H -0.2541 0.2981 0.8870 0.069 Uiso 1 1 calc R . .
C46 C 0.3049(5) 0.5368(2) 0.8926(3) 0.0562(16) Uani 1 1 d . . .
H46 H 0.2891 0.5719 0.8810 0.067 Uiso 1 1 calc R . .
C55 C -0.1945(4) 0.3679(3) 0.8868(4) 0.0567(16) Uani 1 1 d . U .
C50 C 0.3084(3) 0.4472(2) 0.8629(3) 0.0370(11) Uani 1 1 d . . .
H50 H 0.2946 0.4198 0.8303 0.044 Uiso 1 1 calc R . .
C13 C 0.6226(3) 0.4341(2) 0.5576(3) 0.0330(10) Uani 1 1 d . . .
H13A H 0.5947 0.4467 0.5119 0.040 Uiso 1 1 calc R . .
H13B H 0.6561 0.4021 0.5498 0.040 Uiso 1 1 calc R . .
C14 C 0.6850(3) 0.47521(18) 0.5898(3) 0.0300(10) Uani 1 1 d . . .
C31 C 0.3972(5) 0.6915(3) 0.5854(4) 0.0648(19) Uani 1 1 d . . .
H31 H 0.3474 0.7012 0.6071 0.078 Uiso 1 1 calc R . .
C74 C 0.2061(5) 0.1999(3) 0.7966(4) 0.073(2) Uani 1 1 d . . .
H74 H 0.2305 0.1690 0.7801 0.088 Uiso 1 1 calc R . .
C9 C 0.4649(4) 0.0458(2) 0.6792(4) 0.0577(17) Uani 1 1 d . . .
H9 H 0.5084 0.0193 0.6799 0.069 Uiso 1 1 calc R . .
C35 C 0.5332(5) 0.6474(3) 0.5923(4) 0.0644(18) Uani 1 1 d . . .
H35 H 0.5776 0.6261 0.6165 0.077 Uiso 1 1 calc R . .
C18 C 0.7391(6) 0.5620(3) 0.5900(3) 0.075(2) Uani 1 1 d . . .
H18 H 0.7348 0.5965 0.5718 0.091 Uiso 1 1 calc R . .
C57 C -0.2220(5) 0.3195(3) 0.9877(4) 0.071(2) Uani 1 1 d . U .
H57 H -0.2495 0.2905 1.0066 0.086 Uiso 1 1 calc R . .
C65 C -0.0230(4) 0.3665(3) 0.4173(4) 0.072(2) Uani 1 1 d . . .
H65 H 0.0346 0.3564 0.4098 0.087 Uiso 1 1 calc R . .
C39 C -0.0638(5) 0.6121(3) 0.8661(5) 0.082(3) Uani 1 1 d . U .
C16 C 0.8061(5) 0.5019(3) 0.6718(5) 0.085(3) Uani 1 1 d . . .
H16 H 0.8489 0.4938 0.7100 0.102 Uiso 1 1 calc R . .
C33 C 0.4724(8) 0.6965(3) 0.4924(4) 0.079(3) Uani 1 1 d . . .
H33 H 0.4761 0.7097 0.4471 0.095 Uiso 1 1 calc R . .
C38 C -0.0321(4) 0.6180(3) 0.7987(5) 0.075(2) Uani 1 1 d . . .
H38A H -0.0066 0.6533 0.7955 0.090 Uiso 1 1 calc R . .
H38B H -0.0821 0.6147 0.7615 0.090 Uiso 1 1 calc R . .
C66 C -0.0548(5) 0.4151(3) 0.3964(4) 0.081(3) Uani 1 1 d . . .
H66 H -0.0182 0.4384 0.3750 0.097 Uiso 1 1 calc R . .
C34 C 0.5401(7) 0.6668(4) 0.5226(5) 0.089(3) Uani 1 1 d . . .
H34 H 0.5895 0.6591 0.4994 0.107 Uiso 1 1 calc R . .
C32 C 0.4021(7) 0.7080(3) 0.5219(4) 0.084(3) Uani 1 1 d . . .
H32 H 0.3557 0.7278 0.4976 0.101 Uiso 1 1 calc R . .
C47 C 0.3464(7) 0.5249(3) 0.9585(4) 0.086(3) Uani 1 1 d . . .
H47 H 0.3595 0.5519 0.9918 0.104 Uiso 1 1 calc R . .
C8 C 0.3967(6) 0.0402(3) 0.7181(4) 0.075(2) Uani 1 1 d . . .
H8 H 0.3954 0.0111 0.7484 0.090 Uiso 1 1 calc R . .
C48 C 0.3685(6) 0.4744(4) 0.9757(4) 0.082(2) Uani 1 1 d . . .
H48 H 0.3969 0.4664 1.0208 0.098 Uiso 1 1 calc R . .
C7 C 0.3297(7) 0.0767(3) 0.7134(5) 0.097(3) Uani 1 1 d . . .
H7 H 0.2809 0.0717 0.7384 0.117 Uiso 1 1 calc R . .
C40 C -0.0668(7) 0.6552(3) 0.9079(6) 0.102(3) Uani 1 1 d . U .
H40 H -0.0456 0.6878 0.8936 0.122 Uiso 1 1 calc R . .
C44 C -0.1013(8) 0.5668(4) 0.8860(8) 0.141(5) Uani 1 1 d . U .
H44 H -0.1044 0.5375 0.8557 0.169 Uiso 1 1 calc R . .
C41 C -0.1006(9) 0.6518(4) 0.9706(7) 0.131(5) Uani 1 1 d . U .
H41 H -0.1020 0.6819 0.9991 0.157 Uiso 1 1 calc R . .
C42 C -0.1321(10) 0.6048(4) 0.9921(8) 0.165(7) Uani 1 1 d . U .
H42 H -0.1520 0.6014 1.0365 0.197 Uiso 1 1 calc R . .
C43 C -0.1341(10) 0.5626(4) 0.9472(9) 0.161(6) Uani 1 1 d . U .
H43 H -0.1587 0.5304 0.9596 0.193 Uiso 1 1 calc R . .
C61 C 0.0606(3) 0.30553(16) 0.6506(2) 0.0253(9) Uani 1 1 d . . .
N9 N 0.3901(3) 0.60149(16) 0.6993(2) 0.0406(10) Uani 1 1 d . . .
C27 C 0.2986(3) 0.54672(17) 0.7351(2) 0.0271(9) Uani 1 1 d . . .
C51 C 0.0846(3) 0.32323(16) 0.7249(2) 0.0243(9) Uani 1 1 d . . .
C45 C 0.2869(3) 0.49775(18) 0.8443(2) 0.0287(10) Uani 1 1 d . . .
C52 C 0.0048(3) 0.34674(17) 0.7512(2) 0.0269(9) Uani 1 1 d . . .
C36 C 0.1533(3) 0.53619(18) 0.7773(3) 0.0315(10) Uani 1 1 d . . .
C70 C 0.1260(3) 0.28103(17) 0.7741(2) 0.0271(9) Uani 1 1 d . . .
C62 C -0.0139(3) 0.29257(17) 0.6074(3) 0.0309(10) Uani 1 1 d . . .
H62 H -0.0716 0.2886 0.6193 0.037 Uiso 1 1 calc R . .
N11 N 0.0092(3) 0.53041(17) 0.7705(3) 0.0499(13) Uani 1 1 d . . .
C71 C 0.1434(5) 0.2911(3) 0.8426(3) 0.0595(17) Uani 1 1 d . . .
H71 H 0.1236 0.3231 0.8600 0.071 Uiso 1 1 calc R . .
C68 C -0.1910(4) 0.3963(3) 0.4348(3) 0.0595(17) Uani 1 1 d . . .
H68 H -0.2494 0.4063 0.4399 0.071 Uiso 1 1 calc R . .
C73 C 0.2157(5) 0.2109(3) 0.8674(4) 0.0651(19) Uani 1 1 d . . .
H73 H 0.2412 0.1857 0.8999 0.078 Uiso 1 1 calc R . .
C72 C 0.1894(5) 0.2562(3) 0.8891(4) 0.068(2) Uani 1 1 d . . .
H72 H 0.2018 0.2653 0.9369 0.082 Uiso 1 1 calc R . .
C75 C 0.1602(4) 0.2349(2) 0.7497(4) 0.0572(16) Uani 1 1 d . . .
H75 H 0.1523 0.2272 0.7014 0.069 Uiso 1 1 calc R . .
C15 C 0.7456(4) 0.4638(2) 0.6450(4) 0.067(2) Uani 1 1 d . . .
H15 H 0.7470 0.4300 0.6653 0.080 Uiso 1 1 calc R . .
C19 C 0.6821(5) 0.5244(2) 0.5633(3) 0.0628(19) Uani 1 1 d . . .
H19 H 0.6392 0.5327 0.5252 0.075 Uiso 1 1 calc R . .
C6 C 0.3340(5) 0.1209(3) 0.6718(4) 0.068(2) Uani 1 1 d . . .
H6 H 0.2883 0.1461 0.6684 0.082 Uiso 1 1 calc R . .
C67 C -0.1364(4) 0.4302(3) 0.4055(3) 0.0606(17) Uani 1 1 d . . .
H67 H -0.1564 0.4642 0.3919 0.073 Uiso 1 1 calc R . .
C17 C 0.8034(5) 0.5494(3) 0.6438(4) 0.068(2) Uani 1 1 d . . .
H17 H 0.8458 0.5747 0.6609 0.082 Uiso 1 1 calc R . .
Cl3A Cl 0.13862(14) 0.71070(8) 0.80842(17) 0.0431(7) Uani 0.5 1 d . . P
H4 H 0.091(6) 0.446(3) 0.593(5) 0.09(3) Uiso 1 1 d . . .
Cl5A Cl 0.35334(12) 0.77405(8) 0.74528(10) 0.0342(4) Uani 0.6 1 d . . P
C58 C -0.1783(8) 0.3549(5) 1.0309(5) 0.118(4) Uani 1 1 d . U .
H58 H -0.1737 0.3502 1.0799 0.141 Uiso 1 1 calc R . .
C60 C -0.1502(10) 0.4038(5) 0.9311(6) 0.147(6) Uani 1 1 d . U .
H60 H -0.1254 0.4337 0.9119 0.177 Uiso 1 1 calc R . .
C59 C -0.1407(13) 0.3976(6) 1.0036(7) 0.193(8) Uani 1 1 d . U .
H59 H -0.1089 0.4225 1.0332 0.232 Uiso 1 1 calc R . .

loop_
_atom_site_aniso_label
_atom_site_aniso_U_11
_atom_site_aniso_U_22
_atom_site_aniso_U_33
_atom_site_aniso_U_23
_atom_site_aniso_U_13
_atom_site_aniso_U_12
Cu1 0.0139(2) 0.0194(3) 0.0279(3) -0.0026(2) 0.00164(19) -0.00056(18)
Cl4A 0.131(5) 0.0120(18) 0.054(3) -0.0062(18) -0.038(3) 0.016(2)
C76 0.096(7) 0.096(7) 0.076(6) -0.001(5) -0.007(5) -0.004(5)
Cu2 0.0207(3) 0.0154(2) 0.0280(3) 0.00090(19) 0.0058(2) -0.00178(19)
Cu3 0.0176(3) 0.0179(3) 0.0383(3) -0.0010(2) 0.0054(2) 0.00199(19)
Cu4 0.0395(4) 0.0368(3) 0.0494(4) 0.0003(3) 0.0123(3) 0.0122(3)
Cl1 0.0342(6) 0.0328(6) 0.0251(5) 0.0050(4) 0.0002(4) -0.0037(5)
Cl1A 0.0140(5) 0.0257(6) 0.0386(7) -0.0148(5) 0.0059(5) -0.0043(5)
Cl2A 0.0238(6) 0.0176(6) 0.0350(7) -0.0063(5) 0.0023(5) 0.0051(5)
O1 0.0143(13) 0.0168(13) 0.0264(15) 0.0005(11) 0.0030(11) -0.0009(11)
O3 0.0134(13) 0.0188(14) 0.0314(16) 0.0008(12) 0.0049(11) -0.0013(11)
O2 0.0208(14) 0.0144(13) 0.0330(16) -0.0019(12) 0.0041(12) 0.0009(11)
N1 0.0179(17) 0.0221(18) 0.033(2) -0.0052(15) 0.0024(15) -0.0018(14)
N16 0.0206(18) 0.0250(19) 0.032(2) -0.0035(15) -0.0008(15) 0.0013(15)
N4 0.0231(18) 0.0233(18) 0.0283(19) 0.0020(15) 0.0075(15) -0.0042(14)
N6 0.0182(17) 0.030(2) 0.031(2) -0.0029(16) 0.0084(15) -0.0055(15)
N3 0.0215(18) 0.0205(18) 0.037(2) -0.0060(15) 0.0058(15) 0.0001(14)
N13 0.0197(18) 0.031(2) 0.046(2) -0.0012(18) 0.0128(16) 0.0022(16)
N7 0.043(2) 0.0210(19) 0.032(2) -0.0013(16) 0.0132(17) -0.0096(17)
N2 0.0217(18) 0.0233(19) 0.040(2) -0.0098(16) 0.0015(16) 0.0007(15)
N5 0.0270(19) 0.029(2) 0.034(2) 0.0029(16) 0.0093(16) -0.0063(16)
N17 0.026(2) 0.030(2) 0.036(2) -0.0062(17) -0.0050(16) -0.0014(16)
N18 0.026(2) 0.029(2) 0.042(2) -0.0054(17) -0.0067(17) -0.0040(16)
N10 0.0218(19) 0.026(2) 0.062(3) -0.0079(19) 0.0074(18) 0.0060(16)
N14 0.023(2) 0.041(2) 0.061(3) -0.001(2) 0.0165(19) 0.0032(18)
N15 0.0181(19) 0.046(3) 0.053(3) 0.000(2) 0.0124(18) 0.0024(17)
C20 0.0162(19) 0.028(2) 0.026(2) -0.0023(17) 0.0048(16) 0.0056(16)
C12 0.020(2) 0.025(2) 0.031(2) -0.0023(18) 0.0059(17) -0.0047(17)
N8 0.054(3) 0.028(2) 0.043(2) -0.0027(18) 0.017(2) -0.0111(19)
C3 0.019(2) 0.023(2) 0.032(2) -0.0019(18) 0.0045(17) 0.0001(17)
O4 0.037(2) 0.067(3) 0.045(2) 0.012(2) -0.0024(18) 0.0138(19)
C11 0.0176(19) 0.023(2) 0.022(2) -0.0043(16) 0.0020(16) -0.0046(16)
C1 0.0134(18) 0.019(2) 0.026(2) -0.0001(16) 0.0027(16) -0.0005(15)
C26 0.025(2) 0.0151(19) 0.029(2) -0.0010(16) 0.0039(17) 0.0008(16)
C2 0.0144(18) 0.020(2) 0.027(2) 0.0001(16) 0.0050(16) -0.0013(15)
N12 0.032(2) 0.036(3) 0.105(4) -0.026(3) 0.009(3) 0.009(2)
C21 0.050(3) 0.028(2) 0.033(3) 0.004(2) 0.005(2) 0.004(2)
C53 0.021(2) 0.037(3) 0.047(3) 0.002(2) 0.008(2) -0.0029(19)
C5 0.036(3) 0.026(2) 0.054(3) -0.009(2) -0.003(2) -0.001(2)
C4 0.033(2) 0.025(2) 0.046(3) -0.012(2) 0.009(2) 0.0012(19)
C30 0.064(4) 0.022(2) 0.040(3) -0.002(2) 0.020(3) -0.018(2)
C25 0.033(3) 0.053(3) 0.030(3) -0.004(2) 0.004(2) -0.011(2)
C64 0.028(2) 0.048(3) 0.038(3) 0.004(2) -0.007(2) -0.007(2)
C28 0.062(3) 0.023(2) 0.033(3) -0.0009(19) 0.017(2) -0.004(2)
C23 0.046(3) 0.074(4) 0.024(3) 0.004(3) 0.001(2) 0.030(3)
C22 0.067(4) 0.039(3) 0.030(3) 0.007(2) 0.004(3) 0.017(3)
C63 0.038(3) 0.050(3) 0.046(3) -0.012(3) -0.015(2) -0.008(2)
C24 0.036(3) 0.084(5) 0.036(3) -0.021(3) -0.005(2) -0.004(3)
C10 0.037(3) 0.031(3) 0.067(4) -0.008(3) -0.004(3) -0.002(2)
C37 0.033(3) 0.030(3) 0.082(4) -0.019(3) 0.006(3) 0.002(2)
C49 0.073(4) 0.066(4) 0.036(3) 0.018(3) 0.007(3) 0.026(3)
C29 0.063(4) 0.037(3) 0.046(3) -0.002(2) 0.008(3) -0.020(3)
C69 0.036(3) 0.066(4) 0.051(3) 0.011(3) 0.003(3) -0.002(3)
C54 0.021(2) 0.069(4) 0.079(4) 0.004(3) 0.020(3) 0.007(3)
C56 0.042(3) 0.062(4) 0.067(4) -0.002(3) -0.002(3) 0.002(3)
C46 0.082(5) 0.044(3) 0.039(3) -0.002(3) -0.005(3) -0.009(3)
C55 0.051(3) 0.057(4) 0.071(4) -0.015(3) 0.039(3) 0.001(3)
C50 0.041(3) 0.036(3) 0.036(3) 0.009(2) 0.012(2) 0.012(2)
C13 0.028(2) 0.038(3) 0.036(3) 0.000(2) 0.014(2) -0.009(2)
C14 0.024(2) 0.027(2) 0.041(3) 0.001(2) 0.0149(19) -0.0021(18)
C31 0.064(4) 0.050(4) 0.073(5) 0.005(3) -0.017(4) -0.017(3)
C74 0.086(5) 0.036(3) 0.096(6) 0.009(3) 0.007(4) 0.021(3)
C9 0.056(4) 0.033(3) 0.079(5) -0.002(3) -0.010(3) -0.001(3)
C35 0.068(4) 0.057(4) 0.070(5) -0.021(3) 0.016(4) -0.008(3)
C18 0.142(8) 0.046(4) 0.041(3) -0.003(3) 0.018(4) -0.045(4)
C57 0.068(4) 0.089(5) 0.059(4) -0.006(4) 0.016(3) 0.016(4)
C65 0.041(3) 0.088(5) 0.089(5) 0.034(4) 0.014(3) 0.006(3)
C39 0.055(4) 0.044(4) 0.155(8) -0.036(4) 0.041(5) -0.008(3)
C16 0.046(4) 0.051(4) 0.145(8) -0.022(5) -0.035(4) 0.001(3)
C33 0.142(9) 0.048(4) 0.047(4) -0.004(3) 0.008(5) -0.049(5)
C38 0.043(3) 0.049(4) 0.135(7) -0.033(4) 0.012(4) 0.019(3)
C66 0.053(4) 0.096(6) 0.092(6) 0.061(5) 0.008(4) -0.004(4)
C34 0.108(7) 0.089(6) 0.082(6) -0.048(5) 0.063(5) -0.056(6)
C32 0.120(8) 0.073(5) 0.055(5) -0.002(4) -0.011(5) -0.030(5)
C47 0.141(8) 0.072(5) 0.039(4) -0.002(3) -0.018(4) -0.020(5)
C8 0.105(6) 0.034(3) 0.086(5) 0.014(3) 0.013(5) 0.004(4)
C48 0.108(6) 0.096(6) 0.035(3) 0.016(4) -0.014(4) 0.017(5)
C7 0.119(7) 0.058(5) 0.130(8) 0.023(5) 0.075(6) 0.007(5)
C40 0.135(9) 0.057(5) 0.125(8) -0.026(5) 0.057(7) -0.021(5)
C44 0.141(10) 0.073(6) 0.233(13) -0.059(7) 0.121(10) -0.037(6)
C41 0.174(12) 0.083(7) 0.154(10) -0.040(6) 0.097(9) -0.039(7)
C42 0.227(15) 0.081(7) 0.224(14) -0.048(8) 0.176(13) -0.039(8)
C43 0.201(14) 0.070(6) 0.240(14) -0.054(8) 0.145(12) -0.050(7)
C61 0.019(2) 0.0157(19) 0.040(3) 0.0000(18) 0.0010(18) 0.0003(16)
N9 0.054(3) 0.027(2) 0.042(2) -0.0032(18) 0.010(2) -0.0096(19)
C27 0.037(2) 0.019(2) 0.026(2) 0.0003(17) 0.0067(19) -0.0038(18)
C51 0.0165(19) 0.020(2) 0.038(2) 0.0017(18) 0.0067(17) -0.0031(16)
C45 0.030(2) 0.028(2) 0.028(2) 0.0008(18) 0.0054(18) -0.0005(19)
C52 0.019(2) 0.028(2) 0.034(2) 0.0013(18) 0.0078(18) 0.0002(17)
C36 0.025(2) 0.022(2) 0.047(3) -0.005(2) 0.002(2) 0.0047(18)
C70 0.019(2) 0.024(2) 0.040(3) 0.0051(19) 0.0062(18) -0.0021(17)
C62 0.020(2) 0.021(2) 0.050(3) 0.000(2) -0.002(2) -0.0027(17)
N11 0.027(2) 0.031(2) 0.093(4) -0.017(2) 0.010(2) 0.0085(18)
C71 0.076(4) 0.044(3) 0.057(4) 0.007(3) 0.002(3) 0.014(3)
C68 0.045(3) 0.071(4) 0.062(4) 0.019(3) 0.005(3) 0.007(3)
C73 0.080(5) 0.053(4) 0.059(4) 0.025(3) -0.003(4) 0.015(3)
C72 0.091(5) 0.060(4) 0.049(4) 0.015(3) -0.008(4) 0.012(4)
C75 0.065(4) 0.040(3) 0.065(4) 0.001(3) 0.004(3) 0.010(3)
C15 0.047(3) 0.031(3) 0.113(6) 0.005(3) -0.030(4) -0.001(3)
C19 0.113(6) 0.043(3) 0.031(3) 0.004(2) 0.003(3) -0.023(4)
C6 0.068(4) 0.043(3) 0.100(6) 0.017(4) 0.038(4) 0.016(3)
C67 0.056(4) 0.066(4) 0.056(4) 0.022(3) -0.008(3) 0.004(3)
C17 0.068(4) 0.056(4) 0.087(5) -0.035(4) 0.036(4) -0.039(3)
Cl3A 0.0162(10) 0.0119(9) 0.102(2) -0.0007(11) 0.0092(11) -0.0012(8)
Cl5A 0.0271(9) 0.0411(11) 0.0349(10) 0.0042(8) 0.0060(8) 0.0072(8)
C58 0.148(10) 0.138(9) 0.072(6) -0.040(6) 0.035(6) 0.000(7)
C60 0.238(14) 0.121(8) 0.103(7) -0.068(6) 0.100(8) -0.097(9)
C59 0.32(2) 0.167(12) 0.105(8) -0.091(8) 0.099(10) -0.124(13)

loop_
_atom_type_symbol
_atom_type_description
_atom_type_scat_dispersion_real
_atom_type_scat_dispersion_imag
_atom_type_scat_source
C C 0.0033 0.0016 'International Tables Vol C Tables 4.2.6.8 and 6.1.1.4'
H H 0.0000 0.0000 'International Tables Vol C Tables 4.2.6.8 and 6.1.1.4'
Cl Cl 0.1484 0.1585 'International Tables Vol C Tables 4.2.6.8 and 6.1.1.4'
Cu Cu 0.3201 1.2651 'International Tables Vol C Tables 4.2.6.8 and 6.1.1.4'
N N 0.0061 0.0033 'International Tables Vol C Tables 4.2.6.8 and 6.1.1.4'
O O 0.0106 0.0060 'International Tables Vol C Tables 4.2.6.8 and 6.1.1.4'

loop_
_geom_angle_atom_site_label_1
_geom_angle_atom_site_label_2
_geom_angle_atom_site_label_3
_geom_angle
Cl1 Cu1 Cu2 52.71(3)
O1 Cu1 Cu2 39.56(8)
O1 Cu1 Cl1 89.94(8)
O1 Cu1 O3 92.88(11)
O1 Cu1 N1 82.87(13)
O1 Cu1 N16 172.70(14)
O3 Cu1 Cu2 89.55(8)
O3 Cu1 Cl1 104.00(9)
N1 Cu1 Cu2 108.38(10)
N1 Cu1 Cl1 112.17(11)
N1 Cu1 O3 143.53(14)
N1 Cu1 N16 98.53(15)
N16 Cu1 Cu2 144.52(11)
N16 Cu1 Cl1 96.11(11)
N16 Cu1 O3 81.72(13)
Cl3A Cl4A Cu4 61.20(16)
H76A C76 H76B 109.5
H76A C76 H76C 109.5
H76B C76 H76C 109.5
O4 C76 H76A 109.5
O4 C76 H76B 109.5
O4 C76 H76C 109.5
Cl1 Cu2 Cu1 51.34(3)
O1 Cu2 Cu1 38.54(8)
O1 Cu2 Cl1 87.64(8)
O2 Cu2 Cu1 84.07(8)
O2 Cu2 Cl1 94.11(9)
O2 Cu2 O1 93.38(11)
N4 Cu2 Cu1 97.63(10)
N4 Cu2 Cl1 95.88(11)
N4 Cu2 O1 81.20(13)
N4 Cu2 O2 168.41(14)
N7 Cu2 Cu1 161.67(13)
N7 Cu2 Cl1 117.87(13)
N7 Cu2 O1 154.26(15)
N7 Cu2 O2 82.04(14)
N7 Cu2 N4 98.38(16)
O3 Cu3 O2 93.79(11)
O3 Cu3 N13 83.00(14)
O3 Cu3 N10 167.43(16)
O3 Cu3 O4 97.74(14)
O2 Cu3 O4 98.75(15)
N13 Cu3 O2 167.27(15)
N13 Cu3 O4 93.90(17)
N10 Cu3 O2 82.08(14)
N10 Cu3 N13 98.43(16)
N10 Cu3 O4 94.63(18)
Cl1A Cu4 Cl4A 122.84(13)
Cl1A Cu4 Cl2A 125.91(6)
Cl1A Cu4 Cl5A 98.49(7)
Cl2A Cu4 Cl4A 110.24(11)
Cl2A Cu4 Cl5A 97.24(6)
Cl3A Cu4 Cl4A 46.1(2)
Cl3A Cu4 Cl1A 101.48(7)
Cl3A Cu4 Cl2A 108.15(7)
Cl3A Cu4 Cl5A 128.21(10)
Cl5A Cu4 Cl4A 83.10(19)
Cu1 Cl1 Cu2 75.95(3)
Cu1 O1 Cu2 101.89(12)
C1 O1 Cu1 116.9(2)
C1 O1 Cu2 116.4(2)
Cu3 O3 Cu1 123.94(14)
C51 O3 Cu1 108.6(2)
C51 O3 Cu3 116.5(2)
Cu2 O2 Cu3 133.47(15)
C26 O2 Cu2 112.6(2)
C26 O2 Cu3 113.8(2)
N2 N1 Cu1 133.7(3)
N2 N1 C2 111.0(3)
C2 N1 Cu1 114.5(3)
N17 N16 Cu1 132.9(3)
N17 N16 C61 111.6(4)
C61 N16 Cu1 113.3(3)
N5 N4 Cu2 133.7(3)
N5 N4 C11 110.8(4)
C11 N4 Cu2 115.5(3)
N5 N6 C12 112.5(3)
N5 N6 C13 119.6(4)
C12 N6 C13 127.8(4)
N2 N3 C3 112.6(3)
N2 N3 C4 118.1(4)
C3 N3 C4 129.3(4)
N14 N13 Cu3 134.8(3)
N14 N13 C52 110.9(4)
C52 N13 Cu3 114.3(3)
N8 N7 Cu2 135.0(3)
N8 N7 C27 111.0(4)
C27 N7 Cu2 112.9(3)
N1 N2 N3 105.0(3)
N4 N5 N6 104.9(3)
N16 N17 N18 104.7(4)
N17 N18 C63 118.3(4)
N17 N18 C62 112.4(4)
C62 N18 C63 128.5(4)
C36 N10 Cu3 114.7(3)
N11 N10 Cu3 133.9(3)
N11 N10 C36 111.0(4)
N13 N14 N15 104.7(4)
N14 N15 C53 113.0(4)
N14 N15 C54 119.2(4)
C53 N15 C54 127.7(5)
C21 C20 C1 118.5(4)
C25 C20 C1 122.2(4)
C25 C20 C21 119.2(4)
N6 C12 H12 127.7
N6 C12 C11 104.5(4)
C11 C12 H12 127.7
N9 N8 N7 104.8(4)
N3 C3 H3 127.7
N3 C3 C2 104.7(4)
C2 C3 H3 127.7
C76 O4 Cu3 133.1(5)
C76 O4 H4 108(6)
Cu3 O4 H4 112(6)
N4 C11 C12 107.3(4)
N4 C11 C1 117.4(3)
C12 C11 C1 135.3(4)
O1 C1 C20 108.1(3)
O1 C1 C11 107.3(3)
O1 C1 C2 107.8(3)
C11 C1 C20 112.5(3)
C11 C1 C2 107.8(3)
C2 C1 C20 113.1(3)
O2 C26 C27 107.7(3)
O2 C26 C45 110.9(3)
O2 C26 C36 107.4(3)
C27 C26 C45 109.7(4)
C27 C26 C36 111.4(4)
C36 C26 C45 109.6(4)
N1 C2 C3 106.6(4)
N1 C2 C1 116.3(3)
C3 C2 C1 137.0(4)
C37 N12 C38 128.6(5)
N11 N12 C37 112.7(4)
N11 N12 C38 118.7(5)
C20 C21 H21 120.0
C22 C21 C20 120.0(5)
C22 C21 H21 120.0
N15 C53 H53 128.0
N15 C53 C52 104.1(4)
C52 C53 H53 128.0
C10 C5 C4 118.6(5)
C6 C5 C4 121.3(5)
C6 C5 C10 119.9(5)
N3 C4 C5 113.9(4)
N3 C4 H4A 108.8
N3 C4 H4B 108.8
C5 C4 H4A 108.8
C5 C4 H4B 108.8
H4A C4 H4B 107.7
C31 C30 C29 120.2(6)
C31 C30 C35 119.8(6)
C35 C30 C29 119.9(6)
C20 C25 H25 119.9
C20 C25 C24 120.2(5)
C24 C25 H25 119.9
C69 C64 C63 120.0(5)
C69 C64 C65 119.0(6)
C65 C64 C63 121.0(5)
N9 C28 H28 127.4
N9 C28 C27 105.1(4)
C27 C28 H28 127.4
C22 C23 H23 120.0
C22 C23 C24 119.9(5)
C24 C23 H23 120.0
C21 C22 H22 119.7
C23 C22 C21 120.7(5)
C23 C22 H22 119.7
N18 C63 C64 109.9(4)
N18 C63 H63A 109.7
N18 C63 H63B 109.7
C64 C63 H63A 109.7
C64 C63 H63B 109.7
H63A C63 H63B 108.2
C25 C24 H24 120.0
C23 C24 C25 120.0(5)
C23 C24 H24 120.0
C5 C10 H10 119.9
C9 C10 C5 120.1(6)
C9 C10 H10 119.9
N12 C37 H37 127.7
N12 C37 C36 104.6(5)
C36 C37 H37 127.7
C50 C49 H49 119.8
C48 C49 H49 119.8
C48 C49 C50 120.3(6)
C30 C29 H29A 109.0
C30 C29 H29B 109.0
H29A C29 H29B 107.8
N9 C29 C30 113.0(4)
N9 C29 H29A 109.0
N9 C29 H29B 109.0
C64 C69 H69 119.7
C64 C69 C68 120.6(6)
C68 C69 H69 119.7
N15 C54 H54A 109.5
N15 C54 H54B 109.5
N15 C54 C55 110.7(5)
H54A C54 H54B 108.1
C55 C54 H54A 109.5
C55 C54 H54B 109.5
C55 C56 H56 119.4
C55 C56 C57 121.3(7)
C57 C56 H56 119.4
C47 C46 H46 120.1
C45 C46 H46 120.1
C45 C46 C47 119.7(6)
C56 C55 C54 120.7(6)
C56 C55 C60 117.3(8)
C60 C55 C54 121.9(7)
C49 C50 H50 119.7
C45 C50 C49 120.6(5)
C45 C50 H50 119.7
N6 C13 H13A 109.1
N6 C13 H13B 109.1
N6 C13 C14 112.5(4)
H13A C13 H13B 107.8
C14 C13 H13A 109.1
C14 C13 H13B 109.1
C15 C14 C13 120.9(5)
C15 C14 C19 118.9(5)
C19 C14 C13 120.1(5)
C30 C31 H31 118.2
C32 C31 C30 123.5(9)
C32 C31 H31 118.2
C73 C74 H74 120.2
C73 C74 C75 119.7(6)
C75 C74 H74 120.2
C10 C9 H9 120.0
C10 C9 C8 120.0(6)
C8 C9 H9 120.0
C30 C35 H35 121.5
C30 C35 C34 116.9(8)
C34 C35 H35 121.5
C19 C18 H18 120.4
C19 C18 C17 119.1(6)
C17 C18 H18 120.4
C56 C57 H57 119.5
C58 C57 C56 121.0(9)
C58 C57 H57 119.5
C64 C65 H65 120.3
C66 C65 C64 119.4(6)
C66 C65 H65 120.3
C40 C39 C38 119.1(8)
C44 C39 C38 122.6(8)
C44 C39 C40 117.8(9)
C15 C16 H16 120.0
C17 C16 H16 120.0
C17 C16 C15 120.0(7)
C34 C33 H33 117.9
C32 C33 H33 117.9
C32 C33 C34 124.2(8)
N12 C38 H38A 109.2
N12 C38 H38B 109.2
C39 C38 N12 111.9(7)
C39 C38 H38A 109.2
C39 C38 H38B 109.2
H38A C38 H38B 107.9
C65 C66 H66 119.3
C67 C66 C65 121.5(7)
C67 C66 H66 119.3
C35 C34 H34 121.6
C33 C34 C35 116.8(7)
C33 C34 H34 121.6
C31 C32 C33 118.7(9)
C31 C32 H32 120.6
C33 C32 H32 120.6
C46 C47 H47 119.8
C48 C47 C46 120.3(7)
C48 C47 H47 119.8
C9 C8 H8 119.8
C9 C8 C7 120.4(7)
C7 C8 H8 119.8
C49 C48 C47 119.9(6)
C49 C48 H48 120.1
C47 C48 H48 120.1
C8 C7 H7 120.1
C8 C7 C6 119.7(7)
C6 C7 H7 120.1
C39 C40 H40 119.6
C39 C40 C41 120.8(9)
C41 C40 H40 119.6
C39 C44 H44 119.0
C43 C44 C39 122.0(10)
C43 C44 H44 119.0
C40 C41 H41 119.8
C40 C41 C42 120.3(10)
C42 C41 H41 119.8
C41 C42 H42 121.0
C41 C42 C43 118.1(11)
C43 C42 H42 121.0
C44 C43 C42 120.6(10)
C44 C43 H43 119.7
C42 C43 H43 119.7
N16 C61 C51 115.4(4)
N16 C61 C62 106.4(4)
C62 C61 C51 137.8(4)
N8 N9 C28 112.4(4)
N8 N9 C29 120.3(4)
C28 N9 C29 126.8(4)
N7 C27 C26 116.6(4)
C28 C27 N7 106.7(4)
C28 C27 C26 136.2(4)
O3 C51 C61 105.9(3)
O3 C51 C52 108.0(3)
O3 C51 C70 107.4(3)
C61 C51 C70 114.6(4)
C52 C51 C61 109.3(4)
C52 C51 C70 111.3(4)
C46 C45 C26 119.5(4)
C50 C45 C26 121.4(4)
C50 C45 C46 119.1(5)
N13 C52 C53 107.3(4)
N13 C52 C51 117.0(4)
C53 C52 C51 135.6(4)
N10 C36 C26 116.0(4)
N10 C36 C37 107.1(4)
C37 C36 C26 136.9(4)
C71 C70 C51 119.8(4)
C71 C70 C75 117.3(5)
C75 C70 C51 122.1(5)
N18 C62 C61 104.9(4)
N18 C62 H62 127.6
C61 C62 H62 127.6
N12 N11 N10 104.6(4)
C70 C71 H71 118.8
C70 C71 C72 122.4(6)
C72 C71 H71 118.8
C69 C68 H68 120.2
C67 C68 C69 119.5(6)
C67 C68 H68 120.2
C74 C73 H73 120.2
C72 C73 C74 119.6(6)
C72 C73 H73 120.2
C71 C72 H72 119.7
C73 C72 C71 120.6(7)
C73 C72 H72 119.7
C74 C75 H75 120.0
C70 C75 C74 119.9(6)
C70 C75 H75 120.0
C14 C15 C16 119.9(6)
C14 C15 H15 120.0
C16 C15 H15 120.0
C14 C19 H19 119.2
C18 C19 C14 121.6(7)
C18 C19 H19 119.2
C5 C6 C7 119.7(6)
C5 C6 H6 120.2
C7 C6 H6 120.2
C66 C67 C68 119.9(7)
C66 C67 H67 120.0
C68 C67 H67 120.0
C18 C17 H17 119.8
C16 C17 C18 120.4(6)
C16 C17 H17 119.8
Cl4A Cl3A Cu4 72.7(2)
C57 C58 H58 120.2
C57 C58 C59 119.6(10)
C59 C58 H58 120.2
C55 C60 H60 119.0
C55 C60 C59 121.9(10)
C59 C60 H60 119.0
C58 C59 C60 118.6(11)
C58 C59 H59 120.7
C60 C59 H59 120.7

loop_
_geom_bond_atom_site_label_1
_geom_bond_atom_site_label_2
_geom_bond_distance
Cu1 Cu2 3.0576(7)
Cu1 Cl1 2.4611(12)
Cu1 O1 1.947(3)
Cu1 O3 2.004(3)
Cu1 N1 1.957(4)
Cu1 N16 1.966(4)
Cl4A Cu4 2.361(5)
Cl4A Cl3A 1.783(7)
C76 H76A 0.9800
C76 H76B 0.9800
C76 H76C 0.9800
C76 O4 1.343(9)
Cu2 Cl1 2.5076(12)
Cu2 O1 1.990(3)
Cu2 O2 1.969(3)
Cu2 N4 1.962(4)
Cu2 N7 1.960(4)
Cu3 O3 1.935(3)
Cu3 O2 1.971(3)
Cu3 N13 1.961(4)
Cu3 N10 1.944(4)
Cu3 O4 2.252(4)
Cu4 Cl1A 2.2194(14)
Cu4 Cl2A 2.2354(14)
Cu4 Cl3A 2.167(2)
Cu4 Cl5A 2.281(2)
O1 C1 1.435(5)
O3 C51 1.439(5)
O2 C26 1.421(5)
N1 N2 1.325(5)
N1 C2 1.359(5)
N16 N17 1.314(5)
N16 C61 1.344(6)
N4 N5 1.323(5)
N4 C11 1.348(6)
N6 N5 1.333(5)
N6 C12 1.343(6)
N6 C13 1.481(5)
N3 N2 1.331(5)
N3 C3 1.349(6)
N3 C4 1.470(6)
N13 N14 1.321(5)
N13 C52 1.353(6)
N7 N8 1.333(6)
N7 C27 1.363(6)
N17 N18 1.331(5)
N18 C63 1.484(6)
N18 C62 1.336(7)
N10 C36 1.350(6)
N10 N11 1.325(6)
N14 N15 1.330(6)
N15 C53 1.345(7)
N15 C54 1.476(6)
C20 C1 1.529(6)
C20 C21 1.388(7)
C20 C25 1.365(7)
C12 H12 0.9500
C12 C11 1.369(6)
N8 N9 1.328(6)
C3 H3 0.9500
C3 C2 1.377(6)
O4 H4 0.88(9)
C11 C1 1.518(6)
C1 C2 1.520(6)
C26 C27 1.501(6)
C26 C45 1.538(6)
C26 C36 1.510(6)
N12 C37 1.353(7)
N12 C38 1.481(7)
N12 N11 1.322(6)
C21 H21 0.9500
C21 C22 1.383(7)
C53 H53 0.9500
C53 C52 1.370(6)
C5 C4 1.500(7)
C5 C10 1.402(7)
C5 C6 1.368(9)
C4 H4A 0.9900
C4 H4B 0.9900
C30 C29 1.495(7)
C30 C31 1.354(9)
C30 C35 1.380(9)
C25 H25 0.9500
C25 C24 1.397(7)
C64 C63 1.512(8)
C64 C69 1.376(8)
C64 C65 1.386(9)
C28 H28 0.9500
C28 N9 1.358(7)
C28 C27 1.363(6)
C23 H23 0.9500
C23 C22 1.355(9)
C23 C24 1.372(9)
C22 H22 0.9500
C63 H63A 0.9900
C63 H63B 0.9900
C24 H24 0.9500
C10 H10 0.9500
C10 C9 1.370(9)
C37 H37 0.9500
C37 C36 1.357(7)
C49 H49 0.9500
C49 C50 1.376(8)
C49 C48 1.356(11)
C29 H29A 0.9900
C29 H29B 0.9900
C29 N9 1.476(7)
C69 H69 0.9500
C69 C68 1.384(9)
C54 H54A 0.9900
C54 H54B 0.9900
C54 C55 1.504(9)
C56 H56 0.9500
C56 C55 1.364(9)
C56 C57 1.385(10)
C46 H46 0.9500
C46 C47 1.389(9)
C46 C45 1.375(7)
C55 C60 1.378(12)
C50 H50 0.9500
C50 C45 1.373(7)
C13 H13A 0.9900
C13 H13B 0.9900
C13 C14 1.505(7)
C14 C15 1.360(8)
C14 C19 1.361(8)
C31 H31 0.9500
C31 C32 1.312(11)
C74 H74 0.9500
C74 C73 1.390(11)
C74 C75 1.402(9)
C9 H9 0.9500
C9 C8 1.373(11)
C35 H35 0.9500
C35 C34 1.455(12)
C18 H18 0.9500
C18 C19 1.359(9)
C18 C17 1.384(12)
C57 H57 0.9500
C57 C58 1.355(13)
C65 H65 0.9500
C65 C66 1.378(11)
C39 C38 1.457(12)
C39 C40 1.374(11)
C39 C44 1.372(12)
C16 H16 0.9500
C16 C15 1.402(9)
C16 C17 1.330(11)
C33 H33 0.9500
C33 C34 1.360(13)
C33 C32 1.317(13)
C38 H38A 0.9900
C38 H38B 0.9900
C66 H66 0.9500
C66 C67 1.345(10)
C34 H34 0.9500
C32 H32 0.9500
C47 H47 0.9500
C47 C48 1.366(12)
C8 H8 0.9500
C8 C7 1.385(12)
C48 H48 0.9500
C7 H7 0.9500
C7 C6 1.396(10)
C40 H40 0.9500
C40 C41 1.382(14)
C44 H44 0.9500
C44 C43 1.350(17)
C41 H41 0.9500
C41 C42 1.382(14)
C42 H42 0.9500
C42 C43 1.385(15)
C43 H43 0.9500
C61 C51 1.511(6)
C61 C62 1.372(6)
C51 C52 1.510(6)
C51 C70 1.527(6)
C70 C71 1.346(8)
C70 C75 1.400(8)
C62 H62 0.9500
C71 H71 0.9500
C71 C72 1.397(9)
C68 H68 0.9500
C68 C67 1.378(9)
C73 H73 0.9500
C73 C72 1.316(10)
C72 H72 0.9500
C75 H75 0.9500
C15 H15 0.9500
C19 H19 0.9500
C6 H6 0.9500
C67 H67 0.9500
C17 H17 0.9500
C58 H58 0.9500
C58 C59 1.375(17)
C60 H60 0.9500
C60 C59 1.404(17)
C59 H59 0.9500
